data_4515974
loop_
_publ_author_name
'Yang, Ren-Yin'
'Sun, Jing'
'Yan, Chao-Guo'

_publ_section_title
;
 HOAc-Mediated Domino Diels-Alder Reaction for Synthesis of
 Spiro[cyclohexane-1,3'-indolines] in Ionic Liquid [Bmim]Br.
;
_journal_issue 5
_journal_name_full 'ACS omega'
_journal_page_first 5406
_journal_page_last 5416
_journal_paper_doi 10.1021/acsomega.8b00464
_journal_volume 3
_journal_year 2018
_chemical_formula_moiety 'C40 H32 Cl N O2'
_chemical_formula_sum 'C40 H32 Cl N O2'
_chemical_formula_weight 594.11
_space_group_crystal_system triclinic
_space_group_IT_number 2
_space_group_name_Hall '-P 1'
_space_group_name_H-M_alt 'P -1'
_atom_sites_solution_hydrogens geom
_audit_creation_method SHELXL-2014/7
_cell_angle_alpha 68.214(2)
_cell_angle_beta 81.502(3)
_cell_angle_gamma 69.115(2)
_cell_formula_units_Z 2
_cell_length_a 10.5416(8)
_cell_length_b 12.2467(9)
_cell_length_c 14.2079(11)
_cell_measurement_reflns_used 4508
_cell_measurement_temperature 296(2)
_cell_measurement_theta_max 20.94
_cell_measurement_theta_min 2.30
_cell_volume 1591.1(2)
_computing_cell_refinement 'Bruker SAINT'
_computing_data_collection 'Bruker APEX2'
_computing_data_reduction 'Bruker SAINT'
_computing_molecular_graphics 'Bruker SHELXTL'
_computing_publication_material 'Bruker SHELXTL'
_computing_structure_refinement 'SHELXL-2014/7 (Sheldrick, 2014)'
_computing_structure_solution 'SHELXS-97 (Sheldrick 2008)'
_diffrn_ambient_temperature 296(2)
_diffrn_measured_fraction_theta_full 0.993
_diffrn_measured_fraction_theta_max 0.992
_diffrn_measurement_device_type 'CCD area detector'
_diffrn_measurement_method 'phi and omega scans'
_diffrn_radiation_source 'fine-focus sealed tube'
_diffrn_radiation_type MoK\a
_diffrn_radiation_wavelength 0.71073
_diffrn_reflns_av_R_equivalents 0.0762
_diffrn_reflns_av_unetI/netI 0.1226
_diffrn_reflns_Laue_measured_fraction_full 0.993
_diffrn_reflns_Laue_measured_fraction_max 0.992
_diffrn_reflns_limit_h_max 13
_diffrn_reflns_limit_h_min -13
_diffrn_reflns_limit_k_max 15
_diffrn_reflns_limit_k_min -15
_diffrn_reflns_limit_l_max 18
_diffrn_reflns_limit_l_min -18
_diffrn_reflns_number 25274
_diffrn_reflns_point_group_measured_fraction_full 0.993
_diffrn_reflns_point_group_measured_fraction_max 0.992
_diffrn_reflns_theta_full 25.242
_diffrn_reflns_theta_max 27.565
_diffrn_reflns_theta_min 1.896
_exptl_absorpt_coefficient_mu 0.156
_exptl_absorpt_correction_T_max 0.969
_exptl_absorpt_correction_T_min 0.957
_exptl_absorpt_correction_type multi-scan
_exptl_absorpt_process_details sadabs
_exptl_crystal_colour yellow
_exptl_crystal_density_diffrn 1.240
_exptl_crystal_description block
_exptl_crystal_F_000 624
_exptl_crystal_size_max 0.280
_exptl_crystal_size_mid 0.240
_exptl_crystal_size_min 0.200
_refine_diff_density_max 0.423
_refine_diff_density_min -0.339
_refine_diff_density_rms 0.045
_refine_ls_extinction_method none
_refine_ls_goodness_of_fit_ref 1.008
_refine_ls_hydrogen_treatment constr
_refine_ls_matrix_type full
_refine_ls_number_parameters 398
_refine_ls_number_reflns 7303
_refine_ls_number_restraints 9
_refine_ls_restrained_S_all 1.027
_refine_ls_R_factor_all 0.2065
_refine_ls_R_factor_gt 0.0792
_refine_ls_shift/su_max 0.000
_refine_ls_shift/su_mean 0.000
_refine_ls_structure_factor_coef Fsqd
_refine_ls_weighting_details 'w=1/[\s^2^(Fo^2^)+(0.0890P)^2^+0.4115P] where P=(Fo^2^+2Fc^2^)/3'
_refine_ls_weighting_scheme calc
_refine_ls_wR_factor_gt 0.1654
_refine_ls_wR_factor_ref 0.2081
_reflns_Friedel_coverage 0.000
_reflns_number_gt 3226
_reflns_number_total 7303
_reflns_threshold_expression 'I > 2\s(I)'
_cod_data_source_file ao8b00464_si_002.cif
_cod_data_source_block 1h
_cod_database_code 4515974
_shelx_shelxl_version_number 2014/7
_shelx_space_group_comment
; 
The symmetry employed for this shelxl refinement is uniquely defined 
by the following loop, which should always be used as a source of 
symmetry information in preference to the above space-group names. 
They are only intended as comments. 
;
_shelx_estimated_absorpt_t_min 0.958
_shelx_estimated_absorpt_t_max 0.969

loop_
_space_group_symop_operation_xyz
'x, y, z'
'-x, -y, -z'

loop_
_atom_site_label
_atom_site_type_symbol
_atom_site_fract_x
_atom_site_fract_y
_atom_site_fract_z
_atom_site_U_iso_or_equiv
_atom_site_adp_type
_atom_site_occupancy
_atom_site_site_symmetry_order
_atom_site_calc_flag
_atom_site_refinement_flags_posn
_atom_site_refinement_flags_adp
C1 C 0.4488(3) 0.7644(3) 0.4350(2) 0.0497(8) Uani 1 1 d . .
H1A H 0.4576 0.6768 0.4606 0.060 Uiso 1 1 calc R U
H1B H 0.3532 0.8117 0.4232 0.060 Uiso 1 1 calc R U
C2 C 0.5249(3) 0.7920(3) 0.3344(2) 0.0431(8) Uani 1 1 d . .
C3 C 0.4584(3) 0.7914(3) 0.2496(2) 0.0510(8) Uani 1 1 d . .
C4 C 0.4149(4) 0.6933(4) 0.2590(3) 0.0732(11) Uani 1 1 d . .
H4 H 0.4317 0.6244 0.3184 0.088 Uiso 1 1 calc R U
C5 C 0.3470(5) 0.6964(5) 0.1811(4) 0.0970(15) Uani 1 1 d . .
H5 H 0.3192 0.6297 0.1882 0.116 Uiso 1 1 calc R U
C6 C 0.3208(4) 0.7984(6) 0.0935(4) 0.1002(16) Uani 1 1 d . .
H6 H 0.2742 0.8013 0.0415 0.120 Uiso 1 1 calc R U
C7 C 0.3633(4) 0.8957(5) 0.0828(3) 0.0846(13) Uani 1 1 d . .
H7 H 0.3465 0.9641 0.0230 0.102 Uiso 1 1 calc R U
C8 C 0.4308(3) 0.8932(3) 0.1597(3) 0.0600(9) Uani 1 1 d . .
H8 H 0.4584 0.9604 0.1516 0.072 Uiso 1 1 calc R U
C9 C 0.6945(3) 0.8310(3) 0.4108(2) 0.0474(8) Uani 1 1 d . .
H9A H 0.6612 0.9181 0.4046 0.057 Uiso 1 1 calc R U
H9B H 0.7928 0.8053 0.4059 0.057 Uiso 1 1 calc R U
C10 C 0.6413(3) 0.8171(3) 0.3244(2) 0.0431(7) Uani 1 1 d . .
C11 C 0.7311(3) 0.8278(3) 0.2324(2) 0.0480(8) Uani 1 1 d . .
C12 C 0.7593(3) 0.7466(3) 0.1795(2) 0.0597(9) Uani 1 1 d . .
H12 H 0.7158 0.6874 0.1983 0.072 Uiso 1 1 calc R U
C13 C 0.8516(4) 0.7526(4) 0.0991(3) 0.0786(12) Uani 1 1 d . .
H13 H 0.8682 0.6983 0.0636 0.094 Uiso 1 1 calc R U
C14 C 0.9182(4) 0.8372(5) 0.0714(3) 0.0916(14) Uani 1 1 d . .
H14 H 0.9807 0.8403 0.0178 0.110 Uiso 1 1 calc R U
C15 C 0.8928(4) 0.9171(5) 0.1227(3) 0.0884(14) Uani 1 1 d . .
H15 H 0.9387 0.9745 0.1043 0.106 Uiso 1 1 calc R U
C16 C 0.7990(4) 0.9139(4) 0.2024(2) 0.0681(10) Uani 1 1 d . .
H16 H 0.7816 0.9701 0.2360 0.082 Uiso 1 1 calc R U
C17 C 0.2453(3) 0.7565(3) 0.7435(2) 0.0646(10) Uani 1 1 d . .
H17 H 0.2991 0.6826 0.7889 0.078 Uiso 1 1 calc R U
C18 C 0.1165(4) 0.8156(4) 0.7728(3) 0.0708(11) Uani 1 1 d . .
H18 H 0.0853 0.7807 0.8380 0.085 Uiso 1 1 calc R U
C19 C 0.0332(3) 0.9239(3) 0.7090(3) 0.0583(9) Uani 1 1 d . .
C20 C -0.1079(4) 0.9889(4) 0.7406(3) 0.0882(13) Uani 1 1 d . .
H20A H -0.1204 0.9509 0.8122 0.132 Uiso 1 1 calc R U
H20B H -0.1735 0.9821 0.7047 0.132 Uiso 1 1 calc R U
H20C H -0.1196 1.0752 0.7250 0.132 Uiso 1 1 calc R U
C21 C 0.0834(3) 0.9737(3) 0.6133(3) 0.0547(9) Uani 1 1 d . .
H21 H 0.0289 1.0477 0.5685 0.066 Uiso 1 1 calc R U
C22 C 0.2122(3) 0.9166(3) 0.5823(2) 0.0470(8) Uani 1 1 d . .
H22 H 0.2435 0.9525 0.5174 0.056 Uiso 1 1 calc R U
C23 C 0.2957(3) 0.8057(3) 0.6475(2) 0.0439(7) Uani 1 1 d . .
C24 C 0.4364(3) 0.7386(3) 0.6195(2) 0.0512(8) Uani 1 1 d . .
C25 C 0.4956(3) 0.7939(3) 0.5158(2) 0.0453(8) Uani 1 1 d . .
H25 H 0.4608 0.8845 0.4981 0.054 Uiso 1 1 calc R U
C26 C 0.6969(3) 0.7860(3) 0.5969(2) 0.0502(8) Uani 1 1 d . .
C27 C 0.6522(3) 0.7539(3) 0.5156(2) 0.0419(7) Uani 1 1 d . .
C28 C 0.7340(3) 0.6179(3) 0.5411(2) 0.0411(7) Uani 1 1 d . .
C29 C 0.7480(3) 0.5343(3) 0.4934(2) 0.0462(8) Uani 1 1 d . .
H29 H 0.6950 0.5564 0.4382 0.055 Uiso 1 1 calc R U
C30 C 0.8432(3) 0.4164(3) 0.5300(3) 0.0529(8) Uani 1 1 d . .
C31 C 0.9199(3) 0.3802(3) 0.6118(3) 0.0635(10) Uani 1 1 d . .
H31 H 0.9800 0.2993 0.6358 0.076 Uiso 1 1 calc R U
C32 C 0.9092(3) 0.4632(3) 0.6597(3) 0.0629(10) Uani 1 1 d . .
H32 H 0.9623 0.4398 0.7151 0.075 Uiso 1 1 calc R U
C33 C 0.8168(3) 0.5821(3) 0.6224(2) 0.0468(8) Uani 1 1 d . .
C34 C 0.8594(4) 0.6816(4) 0.7372(3) 0.0681(10) Uani 1 1 d . .
H34A H 0.8600 0.7649 0.7244 0.082 Uiso 1 1 calc R U
H34B H 0.9530 0.6274 0.7401 0.082 Uiso 1 1 calc R U
C35 C 0.7917(4) 0.6387(3) 0.8366(3) 0.0698(10) Uani 1 1 d D .
C36 C 0.6697(6) 0.7103(6) 0.8604(4) 0.195(4) Uani 1 1 d D .
H36 H 0.6274 0.7860 0.8111 0.234 Uiso 1 1 calc R U
C37 C 0.6039(8) 0.6793(8) 0.9522(4) 0.222(5) Uani 1 1 d D .
H37 H 0.5265 0.7373 0.9673 0.267 Uiso 1 1 calc R U
C38 C 0.6532(8) 0.5629(7) 1.0208(5) 0.173(3) Uani 1 1 d D .
H38 H 0.6017 0.5313 1.0764 0.208 Uiso 1 1 calc R U
C39 C 0.7828(10) 0.4951(7) 1.0033(5) 0.324(9) Uani 1 1 d D .
H39 H 0.8291 0.4238 1.0549 0.388 Uiso 1 1 calc R U
C40 C 0.8460(8) 0.5305(5) 0.9105(4) 0.257(6) Uani 1 1 d D .
H40 H 0.9299 0.4771 0.8987 0.308 Uiso 1 1 calc R U
Cl1 Cl 0.86506(10) 0.31348(8) 0.46635(8) 0.0798(4) Uani 1 1 d . .
N1 N 0.7940(3) 0.6827(2) 0.65403(18) 0.0523(7) Uani 1 1 d . .
O1 O 0.5017(2) 0.6406(2) 0.67922(18) 0.0847(9) Uani 1 1 d . .
O2 O 0.6548(3) 0.8867(2) 0.60858(16) 0.0687(7) Uani 1 1 d . .

loop_
_atom_site_aniso_label
_atom_site_aniso_U_11
_atom_site_aniso_U_22
_atom_site_aniso_U_33
_atom_site_aniso_U_23
_atom_site_aniso_U_13
_atom_site_aniso_U_12
C1 0.0360(17) 0.0549(19) 0.0495(19) -0.0131(16) 0.0060(15) -0.0127(15)
C2 0.0355(18) 0.0404(17) 0.0456(18) -0.0132(14) 0.0022(15) -0.0063(14)
C3 0.0327(18) 0.065(2) 0.052(2) -0.0237(18) 0.0099(15) -0.0125(16)
C4 0.071(3) 0.094(3) 0.070(3) -0.034(2) 0.008(2) -0.043(2)
C5 0.086(3) 0.150(5) 0.097(4) -0.070(4) 0.021(3) -0.068(3)
C6 0.063(3) 0.178(6) 0.082(4) -0.068(4) 0.005(2) -0.043(3)
C7 0.058(3) 0.121(4) 0.060(3) -0.030(3) -0.008(2) -0.010(3)
C8 0.041(2) 0.067(2) 0.057(2) -0.0189(19) -0.0013(17) -0.0043(17)
C9 0.0464(19) 0.0446(18) 0.0461(18) -0.0121(15) 0.0074(15) -0.0163(15)
C10 0.0390(18) 0.0395(17) 0.0427(18) -0.0098(14) 0.0010(14) -0.0088(14)
C11 0.0418(18) 0.0530(19) 0.0392(17) -0.0072(16) 0.0022(15) -0.0143(16)
C12 0.044(2) 0.066(2) 0.060(2) -0.0222(19) 0.0111(17) -0.0115(17)
C13 0.056(2) 0.096(3) 0.066(2) -0.032(2) 0.010(2) -0.006(2)
C14 0.058(3) 0.145(4) 0.056(3) -0.018(3) 0.014(2) -0.039(3)
C15 0.091(3) 0.133(4) 0.054(2) -0.013(3) 0.011(2) -0.076(3)
C16 0.074(3) 0.092(3) 0.044(2) -0.0123(19) 0.0030(19) -0.048(2)
C17 0.055(2) 0.065(2) 0.054(2) -0.0118(18) 0.0117(18) -0.0115(18)
C18 0.057(2) 0.083(3) 0.057(2) -0.023(2) 0.0216(19) -0.017(2)
C19 0.043(2) 0.066(2) 0.073(2) -0.040(2) 0.0080(19) -0.0131(18)
C20 0.051(2) 0.102(3) 0.115(3) -0.061(3) 0.026(2) -0.016(2)
C21 0.043(2) 0.0514(19) 0.069(2) -0.0292(18) -0.0072(18) -0.0039(16)
C22 0.0455(19) 0.0440(18) 0.0497(18) -0.0189(15) 0.0014(16) -0.0109(15)
C23 0.0399(18) 0.0469(18) 0.0413(17) -0.0170(15) 0.0059(14) -0.0111(15)
C24 0.047(2) 0.0447(19) 0.0467(19) -0.0100(16) 0.0080(16) -0.0076(16)
C25 0.0404(18) 0.0389(17) 0.0459(18) -0.0114(14) 0.0090(14) -0.0078(14)
C26 0.058(2) 0.046(2) 0.0452(19) -0.0151(16) 0.0105(16) -0.0206(17)
C27 0.0409(18) 0.0392(17) 0.0425(17) -0.0148(14) 0.0046(14) -0.0112(14)
C28 0.0312(17) 0.0426(17) 0.0437(17) -0.0131(15) 0.0086(14) -0.0108(14)
C29 0.0369(18) 0.0450(18) 0.0541(19) -0.0172(16) 0.0067(15) -0.0130(15)
C30 0.0422(19) 0.0441(19) 0.070(2) -0.0233(17) 0.0128(18) -0.0133(16)
C31 0.043(2) 0.048(2) 0.083(3) -0.013(2) 0.002(2) -0.0059(17)
C32 0.041(2) 0.064(2) 0.062(2) -0.0068(19) -0.0082(17) -0.0057(18)
C33 0.0371(18) 0.052(2) 0.0468(19) -0.0148(16) 0.0029(15) -0.0128(16)
C34 0.067(2) 0.085(3) 0.060(2) -0.028(2) -0.0074(19) -0.028(2)
C35 0.082(3) 0.074(3) 0.053(2) -0.029(2) -0.004(2) -0.015(2)
C36 0.167(6) 0.217(7) 0.080(4) -0.029(4) 0.043(4) 0.034(5)
C37 0.178(7) 0.283(11) 0.120(6) -0.070(6) 0.073(5) -0.005(7)
C38 0.243(10) 0.150(6) 0.124(5) -0.045(5) 0.062(6) -0.089(7)
C39 0.503(19) 0.102(5) 0.133(6) 0.020(4) 0.156(9) 0.042(8)
C40 0.334(12) 0.122(5) 0.097(4) 0.016(4) 0.073(6) 0.088(6)
Cl1 0.0752(7) 0.0540(6) 0.1154(8) -0.0451(6) 0.0232(6) -0.0202(5)
N1 0.0545(17) 0.0574(17) 0.0443(15) -0.0165(14) -0.0029(13) -0.0180(14)
O1 0.0588(16) 0.0666(16) 0.0657(16) 0.0116(14) 0.0183(13) 0.0080(13)
O2 0.0931(19) 0.0546(15) 0.0618(15) -0.0268(12) 0.0075(13) -0.0246(14)

loop_
_atom_type_symbol
_atom_type_description
_atom_type_scat_dispersion_real
_atom_type_scat_dispersion_imag
_atom_type_scat_source
C C 0.0033 0.0016 'International Tables Vol C Tables 4.2.6.8 and 6.1.1.4'
H H 0.0000 0.0000 'International Tables Vol C Tables 4.2.6.8 and 6.1.1.4'
N N 0.0061 0.0033 'International Tables Vol C Tables 4.2.6.8 and 6.1.1.4'
O O 0.0106 0.0060 'International Tables Vol C Tables 4.2.6.8 and 6.1.1.4'
Cl Cl 0.1484 0.1585 'International Tables Vol C Tables 4.2.6.8 and 6.1.1.4'

loop_
_geom_angle_atom_site_label_1
_geom_angle_atom_site_label_2
_geom_angle_atom_site_label_3
_geom_angle
C2 C1 C25 115.1(3)
C2 C1 H1A 108.5
C25 C1 H1A 108.5
C2 C1 H1B 108.5
C25 C1 H1B 108.5
H1A C1 H1B 107.5
C10 C2 C3 123.9(3)
C10 C2 C1 121.7(3)
C3 C2 C1 114.3(3)
C4 C3 C8 117.8(3)
C4 C3 C2 121.5(3)
C8 C3 C2 120.7(3)
C5 C4 C3 121.0(4)
C5 C4 H4 119.5
C3 C4 H4 119.5
C6 C5 C4 119.8(4)
C6 C5 H5 120.1
C4 C5 H5 120.1
C7 C6 C5 120.0(4)
C7 C6 H6 120.0
C5 C6 H6 120.0
C6 C7 C8 120.5(4)
C6 C7 H7 119.7
C8 C7 H7 119.7
C7 C8 C3 120.9(4)
C7 C8 H8 119.6
C3 C8 H8 119.6
C10 C9 C27 113.0(2)
C10 C9 H9A 109.0
C27 C9 H9A 109.0
C10 C9 H9B 109.0
C27 C9 H9B 109.0
H9A C9 H9B 107.8
C2 C10 C11 124.6(3)
C2 C10 C9 121.0(3)
C11 C10 C9 114.4(3)
C12 C11 C16 117.7(3)
C12 C11 C10 122.1(3)
C16 C11 C10 120.0(3)
C11 C12 C13 120.8(4)
C11 C12 H12 119.6
C13 C12 H12 119.6
C14 C13 C12 120.5(4)
C14 C13 H13 119.7
C12 C13 H13 119.7
C15 C14 C13 119.6(4)
C15 C14 H14 120.2
C13 C14 H14 120.2
C14 C15 C16 120.7(4)
C14 C15 H15 119.7
C16 C15 H15 119.7
C11 C16 C15 120.7(4)
C11 C16 H16 119.7
C15 C16 H16 119.7
C18 C17 C23 120.8(3)
C18 C17 H17 119.6
C23 C17 H17 119.6
C19 C18 C17 122.0(3)
C19 C18 H18 119.0
C17 C18 H18 119.0
C18 C19 C21 117.4(3)
C18 C19 C20 122.2(3)
C21 C19 C20 120.4(3)
C19 C20 H20A 109.5
C19 C20 H20B 109.5
H20A C20 H20B 109.5
C19 C20 H20C 109.5
H20A C20 H20C 109.5
H20B C20 H20C 109.5
C22 C21 C19 121.7(3)
C22 C21 H21 119.1
C19 C21 H21 119.1
C21 C22 C23 120.4(3)
C21 C22 H22 119.8
C23 C22 H22 119.8
C17 C23 C22 117.7(3)
C17 C23 C24 118.8(3)
C22 C23 C24 123.4(3)
O1 C24 C23 119.7(3)
O1 C24 C25 120.6(3)
C23 C24 C25 119.6(3)
C1 C25 C24 111.7(3)
C1 C25 C27 110.8(2)
C24 C25 C27 112.6(2)
C1 C25 H25 107.1
C24 C25 H25 107.1
C27 C25 H25 107.1
O2 C26 N1 125.5(3)
O2 C26 C27 126.1(3)
N1 C26 C27 108.4(3)
C28 C27 C26 101.9(2)
C28 C27 C9 110.7(2)
C26 C27 C9 108.7(2)
C28 C27 C25 119.1(2)
C26 C27 C25 109.9(2)
C9 C27 C25 106.2(2)
C29 C28 C33 119.3(3)
C29 C28 C27 131.8(3)
C33 C28 C27 108.6(3)
C28 C29 C30 118.2(3)
C28 C29 H29 120.9
C30 C29 H29 120.9
C31 C30 C29 122.3(3)
C31 C30 Cl1 119.6(3)
C29 C30 Cl1 118.0(3)
C30 C31 C32 120.3(3)
C30 C31 H31 119.9
C32 C31 H31 119.8
C31 C32 C33 117.9(3)
C31 C32 H32 121.0
C33 C32 H32 121.0
C32 C33 C28 121.9(3)
C32 C33 N1 128.1(3)
C28 C33 N1 110.0(3)
N1 C34 C35 113.1(3)
N1 C34 H34A 109.0
C35 C34 H34A 109.0
N1 C34 H34B 109.0
C35 C34 H34B 109.0
H34A C34 H34B 107.8
C40 C35 C36 114.6(4)
C40 C35 C34 124.0(4)
C36 C35 C34 121.4(4)
C35 C36 C37 124.6(5)
C35 C36 H36 117.7
C37 C36 H36 117.7
C38 C37 C36 119.2(6)
C38 C37 H37 120.4
C36 C37 H37 120.4
C37 C38 C39 116.0(7)
C37 C38 H38 122.0
C39 C38 H38 122.0
C38 C39 C40 121.1(7)
C38 C39 H39 119.5
C40 C39 H39 119.5
C35 C40 C39 122.7(6)
C35 C40 H40 118.6
C39 C40 H40 118.6
C26 N1 C33 111.0(3)
C26 N1 C34 122.7(3)
C33 N1 C34 126.3(3)

loop_
_geom_bond_atom_site_label_1
_geom_bond_atom_site_label_2
_geom_bond_distance
C1 C2 1.515(4)
C1 C25 1.515(4)
C1 H1A 0.9700
C1 H1B 0.9700
C2 C10 1.343(4)
C2 C3 1.484(4)
C3 C4 1.388(5)
C3 C8 1.393(4)
C4 C5 1.385(5)
C4 H4 0.9300
C5 C6 1.374(6)
C5 H5 0.9300
C6 C7 1.367(6)
C6 H6 0.9300
C7 C8 1.375(5)
C7 H7 0.9300
C8 H8 0.9300
C9 C10 1.509(4)
C9 C27 1.538(4)
C9 H9A 0.9700
C9 H9B 0.9700
C10 C11 1.490(4)
C11 C12 1.385(4)
C11 C16 1.386(5)
C12 C13 1.385(5)
C12 H12 0.9300
C13 C14 1.363(6)
C13 H13 0.9300
C14 C15 1.358(6)
C14 H14 0.9300
C15 C16 1.387(5)
C15 H15 0.9300
C16 H16 0.9300
C17 C18 1.377(5)
C17 C23 1.382(4)
C17 H17 0.9300
C18 C19 1.366(5)
C18 H18 0.9300
C19 C21 1.379(5)
C19 C20 1.507(5)
C20 H20A 0.9600
C20 H20B 0.9600
C20 H20C 0.9600
C21 C22 1.379(4)
C21 H21 0.9300
C22 C23 1.390(4)
C22 H22 0.9300
C23 C24 1.494(4)
C24 O1 1.210(3)
C24 C25 1.518(4)
C25 C27 1.546(4)
C25 H25 0.9800
C26 O2 1.218(4)
C26 N1 1.366(4)
C26 C27 1.531(4)
C27 C28 1.507(4)
C28 C29 1.382(4)
C28 C33 1.392(4)
C29 C30 1.387(4)
C29 H29 0.9300
C30 C31 1.358(5)
C30 Cl1 1.743(3)
C31 C32 1.384(5)
C31 H31 0.9300
C32 C33 1.386(4)
C32 H32 0.9300
C33 N1 1.394(4)
C34 N1 1.447(4)
C34 C35 1.483(5)
C34 H34A 0.9700
C34 H34B 0.9700
C35 C40 1.337(4)
C35 C36 1.351(4)
C36 C37 1.371(4)
C36 H36 0.9300
C37 C38 1.357(4)
C37 H37 0.9300
C38 C39 1.364(5)
C38 H38 0.9300
C39 C40 1.375(4)
C39 H39 0.9300
C40 H40 0.9300
